data_1536506
loop_
_publ_author_name
'Domesle, R.'
'Hoppe, R.'

_publ_section_title
;
 Neue Fluororhodate(III) Zur Kenntnis von Pb2 Rh F7 und Sr2 Rh F7
;
_journal_name_full 'Zeitschrift fuer Anorganische und Allgemeine Chemie'
_journal_page_first 102
_journal_page_last 110
_journal_volume 501
_journal_year 1983
_chemical_formula_sum 'F7 Pb2 Rh'
_chemical_name_systematic 'Pb2 Rh F7'
_space_group_IT_number 14
_symmetry_space_group_name_Hall '-P 2ybc'
_symmetry_space_group_name_H-M 'P 1 21/c 1'
_cell_angle_alpha 90
_cell_angle_beta 91
_cell_angle_gamma 90
_cell_formula_units_Z 4
_cell_length_a 5.569
_cell_length_b 11.854
_cell_length_c 8.832
_cell_volume 582.955
_citation_journal_id_ASTM ZAACAB
_cod_data_source_file Domesle_ZAACAB_1983_223.cif
_cod_data_source_block F7Pb2Rh1
_cod_original_formula_sum 'F7 Pb2 Rh1'
_cod_database_code 1536506

loop_
_symmetry_equiv_pos_as_xyz
x,y,z
-x,y+1/2,-z+1/2
-x,-y,-z
x,-y-1/2,z-1/2

loop_
_atom_site_label
_atom_site_type_symbol
_atom_site_fract_x
_atom_site_fract_y
_atom_site_fract_z
_atom_site_occupancy
_atom_site_U_iso_or_equiv
Rh1 Rh+3 0.3044 0.1323 0.1857 1 0.0
F1 F-1 0.1035 0.6038 0.0059 1 0.0
F7 F-1 0.0125 0.2753 0.7237 1 0.0
F2 F-1 0.1168 0.5076 0.684 1 0.0
F3 F-1 0.4052 0.554 0.3648 1 0.0
Pb2 Pb+2 0.2317 0.445 0.1515 1 0.0
F5 F-1 0.7885 0.8324 0.0257 1 0.0
F6 F-1 0.509 0.2693 0.1901 1 0.0
Pb1 Pb+2 0.7817 0.2941 0.4498 1 0.0
F4 F-1 0.5825 0.5993 0.1044 1 0.0
